data_7702114
loop_
_publ_author_name
'Feng, Hui-Jun'
'Xu, Ling'
'Liu, Bing'
'Jiao, Huan'

_publ_section_title
;
 Europium metal-organic frameworks as recyclable and selective turn-off
 fluorescent sensors for aniline detection.
;
_journal_issue 43
_journal_name_full 'Dalton transactions (Cambridge, England : 2003)'
_journal_page_first 17392
_journal_page_last 17400
_journal_paper_doi 10.1039/c6dt03358j
_journal_volume 45
_journal_year 2016
_chemical_formula_moiety 'C32 H28 Cl Eu3 O22'
_chemical_formula_sum 'C32 H28 Cl Eu3 O22'
_chemical_formula_weight 1255.87
_space_group_crystal_system orthorhombic
_space_group_IT_number 56
_space_group_name_Hall '-P 2ab 2ac'
_space_group_name_H-M_alt 'P c c n'
_atom_sites_solution_hydrogens geom
_atom_sites_solution_primary direct
_atom_sites_solution_secondary difmap
_audit_creation_date 2016-09-14
_audit_creation_method
;
Olex2 1.2
(compiled 2016.08.25 svn.r3337 for OlexSys, GUI svn.r5221)
;
_audit_update_record
;
2016-09-16 deposited with the CCDC.
2016-09-29 downloaded from the CCDC.
;
_cell_angle_alpha 90.00
_cell_angle_beta 90.00
_cell_angle_gamma 90.00
_cell_formula_units_Z 4
_cell_length_a 18.1011(8)
_cell_length_b 19.3828(8)
_cell_length_c 10.2749(4)
_cell_measurement_reflns_used 6682
_cell_measurement_temperature 293(2)
_cell_measurement_theta_max 28.8600
_cell_measurement_theta_min 3.8810
_cell_volume 3604.9(3)
_computing_cell_refinement 'CrystalClear (Rigaku Corp., 2002)'
_computing_data_collection 'CrystalClear (Rigaku Corp., 2002)'
_computing_data_reduction 'CrystalClear (Rigaku Corp., 2002)'
_computing_molecular_graphics 'Siemens SHELXTL^TM^ 5'
_computing_publication_material 'Siemens SHELXTL^TM^ 5'
_computing_structure_refinement 'Siemens SHELXTL^TM^ 5'
_computing_structure_solution 'Siemens SHELXTL^TM^ 5'
_diffrn_ambient_temperature 293(2)
_diffrn_measured_fraction_theta_full 0.980
_diffrn_measured_fraction_theta_max 0.980
_diffrn_measurement_device_type 'multiwire proportional'
_diffrn_measurement_method 'phi and omega scans'
_diffrn_radiation_monochromator graphite
_diffrn_radiation_type MoK\a
_diffrn_radiation_wavelength 0.71073
_diffrn_reflns_av_R_equivalents 0.0313
_diffrn_reflns_av_unetI/netI 0.0216
_diffrn_reflns_limit_h_max 21
_diffrn_reflns_limit_h_min -20
_diffrn_reflns_limit_k_max 23
_diffrn_reflns_limit_k_min -21
_diffrn_reflns_limit_l_max 12
_diffrn_reflns_limit_l_min -12
_diffrn_reflns_number 17736
_diffrn_reflns_theta_full 25.03
_diffrn_reflns_theta_max 25.03
_diffrn_reflns_theta_min 4.10
_diffrn_source 'fine-focus sealed tube'
_exptl_absorpt_coefficient_mu 5.324
_exptl_absorpt_correction_T_max 1.00000
_exptl_absorpt_correction_T_min 0.44005
_exptl_absorpt_correction_type multi-scan
_exptl_absorpt_process_details 'Sphere (CrystalClear)'
_exptl_crystal_colour colorless
_exptl_crystal_density_diffrn 2.314
_exptl_crystal_density_method 'not measured'
_exptl_crystal_description block
_exptl_crystal_F_000 2408
_exptl_crystal_size_max 0.20
_exptl_crystal_size_mid 0.20
_exptl_crystal_size_min 0.10
_refine_diff_density_max 2.731
_refine_diff_density_min -1.112
_refine_diff_density_rms 0.207
_refine_ls_extinction_coef 0.00034(10)
_refine_ls_extinction_expression Fc^*^=kFc[1+0.001xFc^2^\l^3^/sin(2\q)]^-1/4^
_refine_ls_extinction_method SHELXL
_refine_ls_goodness_of_fit_ref 1.041
_refine_ls_hydrogen_treatment mixed
_refine_ls_matrix_type full
_refine_ls_number_parameters 271
_refine_ls_number_reflns 3130
_refine_ls_number_restraints 24
_refine_ls_restrained_S_all 1.042
_refine_ls_R_factor_all 0.0573
_refine_ls_R_factor_gt 0.0530
_refine_ls_shift/su_max 0.000
_refine_ls_shift/su_mean 0.000
_refine_ls_structure_factor_coef Fsqd
_refine_ls_weighting_details 'calc w=1/[\s^2^(Fo^2^)+(0.0735P)^2^+149.6712P] where P=(Fo^2^+2Fc^2^)/3'
_refine_ls_weighting_scheme calc
_refine_ls_wR_factor_gt 0.1603
_refine_ls_wR_factor_ref 0.1641
_reflns_number_gt 2878
_reflns_number_total 3130
_reflns_threshold_expression >2sigma(I)
_cod_data_source_file c6dt03358j2.cif
_cod_data_source_block Comp-7
_cod_database_code 7702114
_olex2_refinement_description
;
1. Fixed Uiso
 At 1.2 times of:
  All C(H) groups
 At 1.5 times of:
  All O(H,H) groups
2. Uiso/Uaniso restraints and constraints
Uanis(C17) \\sim Ueq, Uanis(C18) \\sim Ueq: with sigma of 0.006 and sigma for
terminal atoms of 0.003
Uanis(O3W) \\sim Ueq: with sigma of 0.02 and sigma for terminal atoms of 0.01
: with sigma of 0.1 and sigma for terminal atoms of 0.2
Uanis(Cl1) \\sim Ueq: with sigma of 0.1 and sigma for terminal atoms of 0.2
3. Others
 Fixed Sof: Cl1(0.5)
4.a Rotating group:
 O1W(H1WA,H1WB), O2W(H2WA,H2WB), O3W(H3WA,H3WB)
4.b Aromatic/amide H refined with riding coordinates:
 C12(H12), C13(H13), C15(H15), C16(H16), C22(H22), C23(H23), C25(H25), C26(H26)
;
_olex2_submission_special_instructions 'No special instructions were received'

loop_
_space_group_symop_id
_space_group_symop_operation_xyz
1 'x, y, z'
2 '-x+1/2, -y+1/2, z'
3 '-x, y+1/2, -z+1/2'
4 'x+1/2, -y, -z+1/2'
5 '-x, -y, -z'
6 'x-1/2, y-1/2, -z'
7 'x, -y-1/2, z-1/2'
8 '-x-1/2, y, z-1/2'

loop_
_atom_site_label
_atom_site_type_symbol
_atom_site_fract_x
_atom_site_fract_y
_atom_site_fract_z
_atom_site_U_iso_or_equiv
_atom_site_adp_type
_atom_site_occupancy
_atom_site_calc_flag
_atom_site_disorder_assembly
_atom_site_disorder_group
_atom_site_site_symmetry_order
_atom_site_refinement_flags_posn
_atom_site_refinement_flags_adp
_atom_site_refinement_flags_occupancy
Eu1 Eu 0.2500 0.2500 0.28006(7) 0.0158(3) Uani 1 d . . 2 S T P
Eu2 Eu 0.57199(3) 0.24458(3) 0.33805(5) 0.0170(3) Uani 1 d . . 1 . . .
Cl1 Cl 0.6914(3) 0.3102(3) 0.2010(5) 0.0200(11) Uani 0.50 d A 1 1 . U .
C11 C 0.3102(6) 0.0651(5) -0.0008(11) 0.015(2) Uani 1 d . . 1 . . .
C12 C 0.3282(7) 0.0462(6) -0.1280(12) 0.024(3) Uani 1 d . . 1 . . .
H12 H 0.3278 0.0789 -0.1942 0.029 Uiso 1 calc . . 1 R . .
C13 C 0.3466(8) -0.0217(6) -0.1546(11) 0.028(3) Uani 1 d . . 1 . . .
H13 H 0.3593 -0.0346 -0.2389 0.033 Uiso 1 calc . . 1 R . .
C14 C 0.3459(6) -0.0704(5) -0.0560(11) 0.016(2) Uani 1 d . . 1 . . .
C15 C 0.3256(7) -0.0517(6) 0.0701(12) 0.021(2) Uani 1 d . . 1 . . .
H15 H 0.3247 -0.0845 0.1360 0.026 Uiso 1 calc . . 1 R . .
C16 C 0.3068(7) 0.0156(6) 0.0965(11) 0.021(2) Uani 1 d . . 1 . . .
H16 H 0.2917 0.0280 0.1798 0.026 Uiso 1 calc . . 1 R . .
C17 C 0.2952(6) 0.1404(6) 0.0299(10) 0.016(2) Uani 1 d . . 1 . U .
C18 C 0.3726(6) -0.1435(6) -0.0843(11) 0.017(2) Uani 1 d . . 1 . U .
O11 O 0.2767(5) 0.1545(4) 0.1429(8) 0.0253(19) Uani 1 d . . 1 . . .
O12 O 0.3038(5) 0.1824(4) -0.0610(8) 0.0241(19) Uani 1 d . . 1 . . .
O13 O 0.3886(6) -0.1579(4) -0.1981(9) 0.036(2) Uani 1 d . . 1 . . .
O14 O 0.3763(5) -0.1833(4) 0.0100(8) 0.029(2) Uani 1 d . . 1 . . .
C21 C 0.4228(6) 0.0805(6) 0.3414(11) 0.018(2) Uani 1 d A . 1 . . .
C22 C 0.4685(7) 0.0446(6) 0.2565(12) 0.025(3) Uani 1 d . . 1 . . .
H22 H 0.4928 0.0679 0.1898 0.030 Uiso 1 calc . . 1 R . .
C23 C 0.4781(6) -0.0265(6) 0.2715(11) 0.020(2) Uani 1 d . . 1 . . .
H23 H 0.5066 -0.0510 0.2120 0.024 Uiso 1 calc . . 1 R . .
C24 C 0.4452(6) -0.0605(6) 0.3744(11) 0.018(2) Uani 1 d . . 1 . . .
C25 C 0.4005(7) -0.0246(6) 0.4596(11) 0.024(3) Uani 1 d . . 1 . . .
H25 H 0.3779 -0.0474 0.5286 0.029 Uiso 1 calc . . 1 R . .
C26 C 0.3892(7) 0.0457(6) 0.4424(11) 0.022(2) Uani 1 d . . 1 . . .
H26 H 0.3587 0.0695 0.4997 0.026 Uiso 1 calc . . 1 R . .
C27 C 0.4120(6) 0.1573(6) 0.3245(11) 0.018(2) Uani 1 d . . 1 . . .
C28 C 0.4591(6) -0.1367(6) 0.3949(11) 0.017(2) Uani 1 d . . 1 . . .
O21 O 0.3556(4) 0.1841(4) 0.3782(8) 0.0218(17) Uani 1 d A . 1 . . .
O22 O 0.4591(4) 0.1904(4) 0.2583(8) 0.0224(18) Uani 1 d A . 1 . . .
O23 O 0.4485(5) -0.1600(4) 0.5069(8) 0.028(2) Uani 1 d . . 1 . . .
O24 O 0.4790(5) -0.1724(4) 0.2985(8) 0.0216(18) Uani 1 d . . 1 . . .
O1W O 0.3606(5) 0.2931(5) 0.1644(8) 0.0271(19) Uani 1 d . . 1 . . .
H1WA H 0.3517 0.2956 0.0832 0.041 Uiso 1 d . . 1 GR . .
H1WB H 0.3965 0.2657 0.1774 0.041 Uiso 1 d . . 1 GR . .
O2W O 0.6944(5) 0.1965(5) 0.4198(9) 0.036(2) Uani 1 d A . 1 . . .
H2WA H 0.7083 0.1626 0.3714 0.054 Uiso 1 d . . 1 GR . .
H2WB H 0.6896 0.1820 0.4987 0.054 Uiso 1 d . . 1 GR . .
O3W O 0.4690(5) 0.3002(4) 0.4651(8) 0.0252(19) Uani 1 d A . 1 . U .
H3WA H 0.4831 0.3073 0.5432 0.038 Uiso 1 d . . 1 GR . .
H3WB H 0.4315 0.2736 0.4656 0.038 Uiso 1 d . . 1 GR . .

loop_
_atom_site_aniso_label
_atom_site_aniso_U_11
_atom_site_aniso_U_22
_atom_site_aniso_U_33
_atom_site_aniso_U_23
_atom_site_aniso_U_13
_atom_site_aniso_U_12
Eu1 0.0206(5) 0.0135(4) 0.0134(4) 0.000 0.000 -0.0002(3)
Eu2 0.0202(4) 0.0167(3) 0.0142(4) -0.0009(2) 0.0005(2) 0.0025(2)
Cl1 0.017(2) 0.031(2) 0.012(2) -0.008(2) -0.0086(19) 0.013(2)
C11 0.007(5) 0.020(5) 0.018(5) -0.001(4) 0.000(4) 0.004(4)
C12 0.034(7) 0.022(6) 0.018(6) 0.001(5) -0.003(5) 0.007(5)
C13 0.048(8) 0.024(6) 0.011(5) -0.008(5) 0.008(5) 0.006(6)
C14 0.011(5) 0.016(5) 0.020(5) -0.003(4) -0.008(4) 0.008(4)
C15 0.020(6) 0.019(5) 0.025(6) 0.002(5) -0.002(5) -0.007(5)
C16 0.018(6) 0.024(6) 0.022(6) -0.007(5) 0.004(5) -0.003(5)
C17 0.010(4) 0.019(4) 0.019(4) 0.000(4) -0.005(4) 0.004(4)
C18 0.007(4) 0.018(4) 0.026(5) -0.003(4) 0.002(4) 0.002(4)
O11 0.031(5) 0.023(4) 0.021(4) -0.008(3) 0.009(4) 0.006(4)
O12 0.024(5) 0.017(4) 0.031(4) 0.005(3) -0.011(4) 0.003(3)
O13 0.063(7) 0.021(4) 0.025(5) -0.004(4) 0.025(5) 0.009(4)
O14 0.035(5) 0.025(4) 0.029(5) 0.008(4) -0.013(4) 0.012(4)
C21 0.015(5) 0.019(6) 0.019(5) 0.000(4) -0.007(5) 0.003(4)
C22 0.028(7) 0.019(6) 0.027(6) 0.007(5) 0.007(5) -0.005(5)
C23 0.015(6) 0.024(6) 0.022(6) -0.004(5) 0.005(5) 0.004(5)
C24 0.016(6) 0.018(5) 0.019(5) 0.003(4) 0.001(5) -0.003(4)
C25 0.031(7) 0.021(6) 0.021(6) 0.001(5) 0.011(5) 0.002(5)
C26 0.020(6) 0.021(6) 0.024(6) -0.006(5) 0.008(5) 0.006(5)
C27 0.014(6) 0.020(6) 0.021(6) -0.007(5) -0.005(5) 0.001(4)
C28 0.009(5) 0.020(5) 0.022(6) 0.001(5) 0.004(4) -0.002(4)
O21 0.015(4) 0.022(4) 0.029(4) 0.001(3) -0.001(4) 0.006(3)
O22 0.017(4) 0.023(4) 0.027(4) 0.008(3) -0.002(3) 0.002(3)
O23 0.038(5) 0.021(4) 0.024(4) 0.009(4) 0.007(4) 0.007(4)
O24 0.029(5) 0.018(4) 0.018(4) -0.008(3) -0.010(4) -0.002(3)
O1W 0.018(4) 0.038(5) 0.025(4) 0.001(4) 0.002(4) 0.001(4)
O2W 0.022(5) 0.051(6) 0.036(5) 0.003(5) 0.003(4) 0.004(4)
O3W 0.016(4) 0.038(4) 0.021(4) -0.005(3) 0.011(3) 0.001(4)

loop_
_atom_type_symbol
_atom_type_description
_atom_type_scat_dispersion_real
_atom_type_scat_dispersion_imag
_atom_type_scat_source
C C 0.0033 0.0016 'International Tables Vol C Tables 4.2.6.8 and 6.1.1.4'
H H 0.0000 0.0000 'International Tables Vol C Tables 4.2.6.8 and 6.1.1.4'
O O 0.0106 0.0060 'International Tables Vol C Tables 4.2.6.8 and 6.1.1.4'
Cl Cl 0.1484 0.1585 'International Tables Vol C Tables 4.2.6.8 and 6.1.1.4'
Eu Eu -0.1578 3.6682 'International Tables Vol C Tables 4.2.6.8 and 6.1.1.4'

loop_
_geom_angle_atom_site_label_1
_geom_angle_atom_site_label_2
_geom_angle_atom_site_label_3
_geom_angle
_geom_angle_site_symmetry_1
_geom_angle_site_symmetry_3
O11 Eu1 O11 107.2(4) . 2
O11 Eu1 O21 142.2(3) 2 .
O11 Eu1 O21 71.8(3) 2 2
O11 Eu1 O21 71.8(3) . .
O11 Eu1 O21 142.2(3) . 2
O11 Eu1 O1W 67.5(3) . 2
O11 Eu1 O1W 79.2(3) . .
O11 Eu1 O1W 79.2(3) 2 2
O11 Eu1 O1W 67.5(3) 2 .
O12 Eu1 O11 140.9(3) 7_566 .
O12 Eu1 O11 93.6(3) 8_656 .
O12 Eu1 O11 93.6(3) 7_566 2
O12 Eu1 O11 140.9(3) 8_656 2
O12 Eu1 O12 90.0(4) 8_656 7_566
O12 Eu1 O21 71.5(3) 7_566 .
O12 Eu1 O21 71.5(3) 8_656 2
O12 Eu1 O21 75.4(3) 7_566 2
O12 Eu1 O21 75.4(3) 8_656 .
O12 Eu1 O1W 78.9(3) 7_566 .
O12 Eu1 O1W 150.8(3) 8_656 .
O12 Eu1 O1W 150.8(3) 7_566 2
O12 Eu1 O1W 78.9(3) 8_656 2
O21 Eu1 O21 132.6(4) . 2
O1W Eu1 O21 129.6(3) 2 .
O1W Eu1 O21 75.4(3) 2 2
O1W Eu1 O21 75.4(3) . .
O1W Eu1 O21 129.6(3) . 2
O1W Eu1 O1W 122.6(4) 2 .
O13 Eu2 Cl1 77.6(3) 5_655 .
O13 Eu2 O22 74.8(3) 5_655 .
O13 Eu2 O24 104.4(3) 5_655 3_655
O13 Eu2 O2W 70.9(4) 5_655 .
O13 Eu2 O3W 149.0(3) 5_655 .
O14 Eu2 Cl1 76.0(3) 3_655 .
O14 Eu2 O13 137.4(4) 3_655 5_655
O14 Eu2 O22 146.3(3) 3_655 .
O14 Eu2 O23 91.6(3) 3_655 5_656
O14 Eu2 O24 98.7(3) 3_655 3_655
O14 Eu2 O2W 69.1(3) 3_655 .
O14 Eu2 O3W 71.8(3) 3_655 .
O22 Eu2 Cl1 131.0(2) . .
O22 Eu2 O2W 133.0(3) . .
O22 Eu2 O3W 74.8(3) . .
O23 Eu2 Cl1 140.4(3) 5_656 .
O23 Eu2 O13 87.9(3) 5_656 5_655
O23 Eu2 O22 78.0(3) 5_656 .
O23 Eu2 O24 147.3(3) 5_656 3_655
O23 Eu2 O2W 69.7(3) 5_656 .
O23 Eu2 O3W 80.1(3) 5_656 .
O24 Eu2 Cl1 72.4(2) 3_655 .
O24 Eu2 O22 76.3(3) 3_655 .
O24 Eu2 O2W 142.9(3) 3_655 .
O24 Eu2 O3W 73.9(3) 3_655 .
O2W Eu2 Cl1 70.7(2) . .
O3W Eu2 Cl1 128.4(2) . .
O3W Eu2 O2W 129.0(3) . .
C12 C11 C17 119.2(10) . .
C16 C11 C12 120.3(10) . .
C16 C11 C17 120.5(10) . .
C11 C12 H12 120.3 . .
C13 C12 C11 119.4(11) . .
C13 C12 H12 120.3 . .
C12 C13 H13 119.9 . .
C14 C13 C12 120.1(10) . .
C14 C13 H13 119.9 . .
C13 C14 C15 120.2(10) . .
C13 C14 C18 119.5(10) . .
C15 C14 C18 120.2(10) . .
C14 C15 H15 120.1 . .
C16 C15 C14 119.8(11) . .
C16 C15 H15 120.1 . .
C11 C16 H16 119.9 . .
C15 C16 C11 120.1(11) . .
C15 C16 H16 119.9 . .
O11 C17 C11 117.1(10) . .
O11 C17 O12 126.2(10) . .
O12 C17 C11 116.7(10) . .
O13 C18 C14 117.6(10) . .
O13 C18 O14 125.9(11) . .
O14 C18 C14 116.5(10) . .
C17 O11 Eu1 141.6(8) . .
C17 O12 Eu1 147.8(8) . 7_565
C18 O13 Eu2 145.1(8) . 5_655
C18 O14 Eu2 158.8(8) . 3_645
C22 C21 C27 119.9(10) . .
C26 C21 C22 119.3(10) . .
C26 C21 C27 120.7(10) . .
C21 C22 H22 120.1 . .
C21 C22 C23 119.9(11) . .
C23 C22 H22 120.1 . .
C22 C23 H23 119.9 . .
C24 C23 C22 120.1(11) . .
C24 C23 H23 119.9 . .
C23 C24 C25 119.9(10) . .
C23 C24 C28 120.0(10) . .
C25 C24 C28 120.1(10) . .
C24 C25 H25 120.0 . .
C24 C25 C26 120.0(11) . .
C26 C25 H25 120.0 . .
C21 C26 C25 120.8(11) . .
C21 C26 H26 119.6 . .
C25 C26 H26 119.6 . .
O21 C27 C21 117.2(10) . .
O22 C27 C21 118.3(10) . .
O22 C27 O21 124.5(11) . .
O23 C28 C24 117.1(10) . .
O23 C28 O24 124.6(10) . .
O24 C28 C24 118.3(10) . .
C27 O21 Eu1 130.2(7) . .
C27 O22 Eu2 127.1(7) . .
C28 O23 Eu2 156.0(8) . 5_656
C28 O24 Eu2 137.8(7) . 3_645
Eu1 O1W H1WA 109.7 . .
Eu1 O1W H1WB 109.3 . .
H1WA O1W H1WB 109.5 . .
Eu2 O2W H2WA 110.0 . .
Eu2 O2W H2WB 110.0 . .
H2WA O2W H2WB 108.9 . .
Eu2 O3W H3WA 109.5 . .
Eu2 O3W H3WB 109.4 . .
H3WA O3W H3WB 109.3 . .

loop_
_geom_bond_atom_site_label_1
_geom_bond_atom_site_label_2
_geom_bond_distance
_geom_bond_site_symmetry_2
Eu1 O11 2.375(8) 2
Eu1 O11 2.375(8) .
Eu1 O12 2.310(8) 7_566
Eu1 O12 2.310(8) 8_656
Eu1 O21 2.511(8) 2
Eu1 O21 2.511(8) .
Eu1 O1W 2.474(8) 2
Eu1 O1W 2.474(8) .
Eu2 Cl1 2.876(6) .
Eu2 O13 2.323(8) 5_655
Eu2 O14 2.295(8) 3_655
Eu2 O22 2.438(8) .
Eu2 O23 2.316(8) 5_656
Eu2 O24 2.326(7) 3_655
Eu2 O2W 2.546(9) .
Eu2 O3W 2.519(8) .
C11 C12 1.395(16) .
C11 C16 1.387(16) .
C11 C17 1.518(14) .
C12 H12 0.9300 .
C12 C13 1.385(16) .
C13 H13 0.9300 .
C13 C14 1.385(16) .
C14 C15 1.395(16) .
C14 C18 1.525(14) .
C15 H15 0.9300 .
C15 C16 1.375(16) .
C16 H16 0.9300 .
C17 O11 1.240(14) .
C17 O12 1.248(14) .
C18 O13 1.237(14) .
C18 O14 1.239(14) .
O12 Eu1 2.310(8) 7_565
O13 Eu2 2.323(8) 5_655
O14 Eu2 2.295(8) 3_645
C21 C22 1.390(17) .
C21 C26 1.379(16) .
C21 C27 1.511(15) .
C22 H22 0.9300 .
C22 C23 1.398(16) .
C23 H23 0.9300 .
C23 C24 1.380(16) .
C24 C25 1.381(16) .
C24 C28 1.513(15) .
C25 H25 0.9300 .
C25 C26 1.388(16) .
C26 H26 0.9300 .
C27 O21 1.271(13) .
C27 O22 1.266(14) .
C28 O23 1.251(14) .
C28 O24 1.261(14) .
O23 Eu2 2.316(8) 5_656
O24 Eu2 2.326(7) 3_645
O1W H1WA 0.8503 .
O1W H1WB 0.8503 .
O2W H2WA 0.8623 .
O2W H2WB 0.8620 .
O3W H3WA 0.8533 .
O3W H3WB 0.8531 .

loop_
_geom_torsion_atom_site_label_1
_geom_torsion_atom_site_label_2
_geom_torsion_atom_site_label_3
_geom_torsion_atom_site_label_4
_geom_torsion
_geom_torsion_site_symmetry_1
_geom_torsion_site_symmetry_4
Cl1 Eu2 O22 C27 173.5(8) . .
C11 C12 C13 C14 1(2) . .
C11 C17 O11 Eu1 175.5(8) . .
C11 C17 O12 Eu1 101.4(14) . 7_565
C12 C11 C16 C15 4.1(18) . .
C12 C11 C17 O11 177.4(11) . .
C12 C11 C17 O12 -3.8(16) . .
C12 C13 C14 C15 1.1(19) . .
C12 C13 C14 C18 -174.8(12) . .
C13 C14 C15 C16 -0.6(18) . .
C13 C14 C18 O13 -5.5(17) . .
C13 C14 C18 O14 174.4(11) . .
C14 C15 C16 C11 -2.0(18) . .
C14 C18 O13 Eu2 -177.9(11) . 5_655
C14 C18 O14 Eu2 -118(2) . 3_645
C15 C14 C18 O13 178.6(11) . .
C15 C14 C18 O14 -1.5(16) . .
C16 C11 C12 C13 -3.6(19) . .
C16 C11 C17 O11 -3.1(16) . .
C16 C11 C17 O12 175.7(10) . .
C17 C11 C12 C13 175.9(11) . .
C17 C11 C16 C15 -175.3(10) . .
C18 C14 C15 C16 175.3(11) . .
O11 Eu1 O11 C17 19.2(11) 2 .
O11 Eu1 O21 C27 -52.7(11) 2 .
O11 Eu1 O21 C27 42.2(9) . .
O11 C17 O12 Eu1 -79.9(18) . 7_565
O12 Eu1 O11 C17 165.7(13) 8_656 .
O12 Eu1 O11 C17 -99.9(13) 7_566 .
O12 Eu1 O21 C27 141.1(10) 8_656 .
O12 Eu1 O21 C27 -124.0(10) 7_566 .
O12 C17 O11 Eu1 -3(2) . .
O13 Eu2 O22 C27 115.4(9) 5_655 .
O13 C18 O14 Eu2 62(3) . 3_645
O14 Eu2 O22 C27 -50.2(11) 3_655 .
O14 C18 O13 Eu2 2(2) . 5_655
C21 C22 C23 C24 -3.4(18) . .
C21 C27 O21 Eu1 -121.0(9) . .
C21 C27 O22 Eu2 -89.3(11) . .
C22 C21 C26 C25 -0.3(18) . .
C22 C21 C27 O21 160.7(11) . .
C22 C21 C27 O22 -19.2(16) . .
C22 C23 C24 C25 2.6(18) . .
C22 C23 C24 C28 -176.5(11) . .
C23 C24 C25 C26 -0.6(19) . .
C23 C24 C28 O23 158.1(11) . .
C23 C24 C28 O24 -23.3(16) . .
C24 C25 C26 C21 -0.5(19) . .
C24 C28 O23 Eu2 161.6(15) . 5_656
C24 C28 O24 Eu2 -107.1(11) . 3_645
C25 C24 C28 O23 -20.9(17) . .
C25 C24 C28 O24 157.6(11) . .
C26 C21 C22 C23 2.2(18) . .
C26 C21 C27 O21 -21.0(16) . .
C26 C21 C27 O22 159.1(11) . .
C27 C21 C22 C23 -179.5(11) . .
C27 C21 C26 C25 -178.5(11) . .
C28 C24 C25 C26 178.4(11) . .
O21 Eu1 O11 C17 -121.0(13) . .
O21 Eu1 O11 C17 101.5(13) 2 .
O21 Eu1 O21 C27 -172.1(10) 2 .
O21 C27 O22 Eu2 90.8(12) . .
O22 C27 O21 Eu1 58.8(14) . .
O23 Eu2 O22 C27 24.3(9) 5_656 .
O23 C28 O24 Eu2 71.3(16) . 3_645
O24 Eu2 O22 C27 -135.2(9) 3_655 .
O24 C28 O23 Eu2 -17(3) . 5_656
O1W Eu1 O11 C17 -42.9(13) . .
O1W Eu1 O11 C17 89.3(13) 2 .
O1W Eu1 O21 C27 79.4(10) 2 .
O1W Eu1 O21 C27 -41.1(9) . .
O2W Eu2 O22 C27 71.2(10) . .
O3W Eu2 O22 C27 -58.5(9) . .
